data_4320051
loop_
_publ_author_name
'Marie C Barret'
'Mary F Mahon'
'Kieran C Molloy'
'Jonathan W Steed'
'Philip Wright'

_publ_section_title
;
 Synthesis and Structural Characterization of Tin(II) and Zinc(II)
 Derivatives of Cyclic \a-Hydroxyketones, Including the Structures of
 Sn(maltol)2, Sn(tropolone)2, Zn(tropolone)2, and Zn(hinokitiol)2
;
_journal_name_full 'Inorganic Chemistry'
_journal_page_first 4384
_journal_page_last 4388
_journal_paper_doi 10.1021/ic0100368
_journal_volume 40
_journal_year 2001
_chemical_formula_sum 'C22 H28 O5 Zn'
_chemical_formula_weight 437.81
_chemical_melting_point -452.7
_space_group_IT_number 14
_symmetry_cell_setting monoclinic
_symmetry_space_group_name_Hall '-P 2yn'
_symmetry_space_group_name_H-M 'P 1 21/n 1'
_atom_sites_solution_hydrogens geom
_atom_sites_solution_primary direct
_atom_sites_solution_secondary difmap
_audit_creation_method SHELXL-97
_cell_angle_alpha 90.00
_cell_angle_beta 100.2190(12)
_cell_angle_gamma 90.00
_cell_formula_units_Z 4
_cell_length_a 8.0820(2)
_cell_length_b 17.1500(3)
_cell_length_c 14.9090(3)
_cell_measurement_reflns_used 25
_cell_measurement_temperature 170(2)
_cell_measurement_theta_max 18
_cell_measurement_theta_min 12
_cell_volume 2033.70(7)
_computing_data_reduction 'Denzo and Scalepack (otwinowski & Minor, 1997)'
_computing_molecular_graphics 'ORTEX (P.McArdle, 1995)'
_computing_publication_material 'SHELXL-97/2 (Sheldrick,1997)'
_computing_structure_refinement 'SHELXL-97 (Sheldrick, 1997)'
_computing_structure_solution 'SHELXS-97 (Sheldrick, 1990)'
_diffrn_ambient_temperature 170(2)
_diffrn_measured_fraction_theta_full 0.997
_diffrn_measured_fraction_theta_max 0.997
_diffrn_measurement_device_type KappaCCD
_diffrn_measurement_method KappaCCD
_diffrn_radiation_monochromator graphite
_diffrn_radiation_source 'fine-focus sealed tube'
_diffrn_radiation_type MoK\a
_diffrn_radiation_wavelength 0.71070
_diffrn_reflns_av_R_equivalents 0.0431
_diffrn_reflns_av_sigmaI/netI 0.0321
_diffrn_reflns_limit_h_max 10
_diffrn_reflns_limit_h_min 0
_diffrn_reflns_limit_k_max 22
_diffrn_reflns_limit_k_min -22
_diffrn_reflns_limit_l_max 19
_diffrn_reflns_limit_l_min -19
_diffrn_reflns_number 27227
_diffrn_reflns_theta_full 27.50
_diffrn_reflns_theta_max 27.50
_diffrn_reflns_theta_min 3.63
_exptl_absorpt_coefficient_mu 1.238
_exptl_absorpt_correction_type none
_exptl_crystal_colour Colourless
_exptl_crystal_density_diffrn 1.430
_exptl_crystal_density_method 'not measured'
_exptl_crystal_description Block
_exptl_crystal_F_000 920
_exptl_crystal_size_max 0.20
_exptl_crystal_size_mid 0.17
_exptl_crystal_size_min 0.12
_refine_diff_density_max 0.379
_refine_diff_density_min -0.426
_refine_diff_density_rms 0.072
_refine_ls_extinction_coef 0.0055(6)
_refine_ls_extinction_expression Fc^*^=kFc[1+0.001xFc^2^\l^3^/sin(2\q)]^-1/4^
_refine_ls_extinction_method SHELXL
_refine_ls_goodness_of_fit_ref 1.007
_refine_ls_hydrogen_treatment mixed
_refine_ls_matrix_type full
_refine_ls_number_parameters 262
_refine_ls_number_reflns 4666
_refine_ls_number_restraints 1
_refine_ls_restrained_S_all 1.009
_refine_ls_R_factor_all 0.0375
_refine_ls_R_factor_gt 0.0288
_refine_ls_shift/su_max 0.000
_refine_ls_shift/su_mean 0.000
_refine_ls_structure_factor_coef Fsqd
_refine_ls_weighting_details 'calc w=1/[\s^2^(Fo^2^)+(0.0408P)^2^+0.8591P] where P=(Fo^2^+2Fc^2^)/3'
_refine_ls_weighting_scheme calc
_refine_ls_wR_factor_gt 0.0734
_refine_ls_wR_factor_ref 0.0774
_reflns_number_gt 4010
_reflns_number_total 4666
_reflns_threshold_expression >2sigma(I)
_cod_data_source_file ic0100368_2.cif
_cod_data_source_block molloy_compound4a
_cod_depositor_comments
;
The following automatic conversions were performed:

'_chemical_melting_point' value '-999.0' was changed to '-725.85' -
it was converted from degrees Celsius(C) to Kelvins(K).

Automatic conversion script
Id: cif_fix_values 1569 2011-02-09 13:29:24Z adriana 

The following automatic conversions were performed:

'_chemical_melting_point' value '-725.85' was changed to '-452.7' -
it was converted from degrees Celsius(C) to
Kelvins(K).

'_symmetry_cell_setting' value 'Monoclinic' changed to
'monoclinic' according to the built-in table from CIF Core dictionary
named 'cif_core.dic' version 2.4.1 from 2010-06-29.

Automatic conversion script
Id: cif_fix_values 1646 2011-03-28 12:23:43Z adriana 

The following automatic conversions were performed:

data name '_atom_site_symetry_multiplicity' was replaced with
'_atom_site_symmetry_multiplicity' as specified in the replacement
file 'data/replacement-values/replacement_tags.lst'.

Automatic conversion script
Id: cif_correct_tags 9268 2022-04-12 08:56:07Z antanas 
;
_cod_database_code 4320051

loop_
_symmetry_equiv_pos_as_xyz
'x, y, z'
'-x+1/2, y+1/2, -z+1/2'
'-x, -y, -z'
'x-1/2, -y-1/2, z-1/2'

loop_
_atom_site_label
_atom_site_type_symbol
_atom_site_fract_x
_atom_site_fract_y
_atom_site_fract_z
_atom_site_U_iso_or_equiv
_atom_site_adp_type
_atom_site_occupancy
_atom_site_symmetry_multiplicity
_atom_site_calc_flag
_atom_site_refinement_flags
_atom_site_disorder_assembly
_atom_site_disorder_group
Zn1 Zn 0.30071(2) 0.034196(11) -0.032088(12) 0.01793(8) Uani 1 1 d . . .
O1 O 0.36876(14) 0.14525(7) -0.06693(8) 0.0240(3) Uani 1 1 d . . .
O2 O 0.11389(14) 0.05943(7) -0.13808(8) 0.0210(2) Uani 1 1 d . . .
O3 O 0.18118(14) 0.06380(7) 0.07788(8) 0.0207(2) Uani 1 1 d . . .
O4 O 0.48524(14) 0.01540(7) 0.08164(7) 0.0194(2) Uani 1 1 d . . .
O5 O 0.17843(14) -0.07741(7) -0.04028(8) 0.0214(3) Uani 1 1 d D . .
H5A H 0.066(2) -0.0695(13) -0.0534(15) 0.044(6) Uiso 1 1 d D . .
C1 C 0.2745(2) 0.17337(9) -0.13735(11) 0.0199(3) Uani 1 1 d . . .
C2 C 0.1237(2) 0.12678(9) -0.17490(11) 0.0179(3) Uani 1 1 d . . .
C3 C -0.0086(2) 0.15074(9) -0.24327(11) 0.0200(3) Uani 1 1 d . . .
H3 H -0.0999 0.1150 -0.2535 0.024 Uiso 1 1 calc R . .
C4 C -0.0336(2) 0.21665(10) -0.29955(11) 0.0215(3) Uani 1 1 d . . .
C5 C 0.0827(2) 0.27518(10) -0.30496(12) 0.0260(4) Uani 1 1 d . . .
H5 H 0.0508 0.3131 -0.3512 0.031 Uiso 1 1 calc R . .
C6 C 0.2403(2) 0.28511(10) -0.25104(12) 0.0277(4) Uani 1 1 d . . .
H6 H 0.3027 0.3281 -0.2676 0.033 Uiso 1 1 calc R . .
C7 C 0.3210(2) 0.24266(10) -0.17719(12) 0.0257(4) Uani 1 1 d . . .
H7 H 0.4257 0.2638 -0.1484 0.031 Uiso 1 1 calc R . .
C8 C -0.2046(2) 0.22337(10) -0.36147(12) 0.0257(4) Uani 1 1 d . . .
H8 H -0.2113 0.2763 -0.3901 0.031 Uiso 1 1 calc R . .
C9 C -0.2242(3) 0.16315(12) -0.43857(13) 0.0401(5) Uani 1 1 d . . .
H9A H -0.1313 0.1686 -0.4723 0.060 Uiso 1 1 calc R . .
H9B H -0.3312 0.1718 -0.4800 0.060 Uiso 1 1 calc R . .
H9C H -0.2228 0.1106 -0.4128 0.060 Uiso 1 1 calc R . .
C10 C -0.3472(2) 0.21715(12) -0.30690(13) 0.0345(5) Uani 1 1 d . . .
H10A H -0.3559 0.1632 -0.2865 0.052 Uiso 1 1 calc R . .
H10B H -0.4533 0.2326 -0.3454 0.052 Uiso 1 1 calc R . .
H10C H -0.3239 0.2516 -0.2538 0.052 Uiso 1 1 calc R . .
C11 C 0.4445(2) 0.02698(9) 0.16079(11) 0.0165(3) Uani 1 1 d . . .
C12 C 0.2710(2) 0.05594(9) 0.15712(11) 0.0178(3) Uani 1 1 d . . .
C13 C 0.2028(2) 0.07574(10) 0.23481(12) 0.0240(4) Uani 1 1 d . . .
H13 H 0.0880 0.0911 0.2224 0.029 Uiso 1 1 calc R . .
C14 C 0.2748(2) 0.07655(11) 0.32586(12) 0.0278(4) Uani 1 1 d . . .
H14 H 0.2044 0.0966 0.3651 0.033 Uiso 1 1 calc R . .
C15 C 0.4333(2) 0.05297(11) 0.36999(12) 0.0245(4) Uani 1 1 d . . .
H15 H 0.4556 0.0595 0.4343 0.029 Uiso 1 1 calc R . .
C16 C 0.5624(2) 0.02127(9) 0.33213(11) 0.0192(3) Uani 1 1 d . . .
C17 C 0.5622(2) 0.01017(10) 0.23908(11) 0.0191(3) Uani 1 1 d . . .
H17 H 0.6619 -0.0135 0.2266 0.023 Uiso 1 1 calc R . .
C18 C 0.7189(2) -0.00550(10) 0.39803(11) 0.0213(3) Uani 1 1 d . . .
H18 H 0.7104 0.0157 0.4595 0.026 Uiso 1 1 calc R . .
C19 C 0.8829(2) 0.02498(10) 0.37382(12) 0.0257(4) Uani 1 1 d . . .
H19A H 0.8969 0.0042 0.3144 0.039 Uiso 1 1 calc R . .
H19B H 0.9775 0.0083 0.4204 0.039 Uiso 1 1 calc R . .
H19C H 0.8796 0.0821 0.3711 0.039 Uiso 1 1 calc R . .
C20 C 0.7217(2) -0.09473(10) 0.40588(12) 0.0263(4) Uani 1 1 d . . .
H20A H 0.7272 -0.1177 0.3463 0.039 Uiso 1 1 calc R . .
H20B H 0.6193 -0.1126 0.4263 0.039 Uiso 1 1 calc R . .
H20C H 0.8203 -0.1109 0.4501 0.039 Uiso 1 1 calc R . .
C21 C 0.2123(2) -0.12689(10) 0.03936(11) 0.0234(4) Uani 1 1 d . . .
H21A H 0.1665 -0.1022 0.0898 0.028 Uiso 1 1 calc R . .
H21B H 0.3354 -0.1323 0.0589 0.028 Uiso 1 1 calc R . .
C22 C 0.1354(3) -0.20635(11) 0.02069(14) 0.0367(5) Uani 1 1 d . . .
H22A H 0.1605 -0.2383 0.0760 0.055 Uiso 1 1 calc R . .
H22B H 0.1823 -0.2314 -0.0284 0.055 Uiso 1 1 calc R . .
H22C H 0.0133 -0.2012 0.0023 0.055 Uiso 1 1 calc R . .

loop_
_atom_site_aniso_label
_atom_site_aniso_U_11
_atom_site_aniso_U_22
_atom_site_aniso_U_33
_atom_site_aniso_U_23
_atom_site_aniso_U_13
_atom_site_aniso_U_12
Zn1 0.01410(12) 0.02460(12) 0.01431(12) 0.00118(7) 0.00037(8) 0.00210(7)
O1 0.0181(6) 0.0276(6) 0.0242(6) 0.0008(5) -0.0021(5) -0.0011(5)
O2 0.0181(6) 0.0237(6) 0.0198(6) 0.0047(5) -0.0007(5) -0.0004(5)
O3 0.0158(6) 0.0282(6) 0.0174(6) 0.0005(5) 0.0013(5) 0.0031(5)
O4 0.0150(6) 0.0311(6) 0.0123(5) -0.0006(5) 0.0025(4) 0.0035(5)
O5 0.0158(6) 0.0257(6) 0.0215(6) 0.0024(5) 0.0004(5) 0.0007(5)
C1 0.0160(8) 0.0228(8) 0.0213(8) -0.0025(6) 0.0041(7) 0.0027(6)
C2 0.0176(8) 0.0201(8) 0.0166(8) 0.0001(6) 0.0052(6) 0.0026(6)
C3 0.0188(8) 0.0223(8) 0.0185(8) -0.0005(6) 0.0025(6) -0.0008(6)
C4 0.0249(9) 0.0217(8) 0.0174(8) -0.0018(6) 0.0025(7) 0.0050(7)
C5 0.0340(10) 0.0197(8) 0.0247(9) 0.0037(7) 0.0064(8) 0.0037(7)
C6 0.0293(10) 0.0226(9) 0.0323(10) 0.0021(7) 0.0085(8) -0.0051(7)
C7 0.0218(9) 0.0250(9) 0.0297(10) -0.0033(7) 0.0034(7) -0.0053(7)
C8 0.0280(9) 0.0239(9) 0.0226(9) 0.0023(7) -0.0031(7) 0.0050(7)
C9 0.0436(12) 0.0440(12) 0.0268(10) -0.0079(9) -0.0095(9) 0.0116(10)
C10 0.0242(10) 0.0443(11) 0.0319(11) 0.0034(9) -0.0035(8) 0.0051(8)
C11 0.0164(8) 0.0176(7) 0.0156(8) -0.0010(6) 0.0033(6) -0.0024(6)
C12 0.0152(8) 0.0191(7) 0.0191(8) 0.0001(6) 0.0030(6) -0.0010(6)
C13 0.0151(8) 0.0325(9) 0.0251(9) -0.0029(7) 0.0053(7) 0.0026(7)
C14 0.0232(9) 0.0407(11) 0.0219(9) -0.0064(8) 0.0107(7) 0.0024(8)
C15 0.0251(9) 0.0345(9) 0.0142(8) -0.0035(7) 0.0044(7) -0.0020(7)
C16 0.0200(8) 0.0215(8) 0.0158(8) -0.0010(6) 0.0023(6) -0.0028(6)
C17 0.0170(8) 0.0232(8) 0.0171(8) -0.0017(6) 0.0030(6) 0.0014(6)
C18 0.0233(8) 0.0267(9) 0.0130(8) -0.0002(6) 0.0007(6) 0.0001(7)
C19 0.0209(9) 0.0326(10) 0.0213(9) 0.0028(7) -0.0021(7) -0.0026(7)
C20 0.0289(9) 0.0286(9) 0.0207(9) 0.0039(7) 0.0029(7) 0.0006(7)
C21 0.0203(8) 0.0251(9) 0.0235(9) 0.0024(7) 0.0000(7) -0.0013(6)
C22 0.0465(12) 0.0277(10) 0.0334(11) 0.0005(8) 0.0001(9) -0.0044(9)

loop_
_atom_type_symbol
_atom_type_description
_atom_type_scat_dispersion_real
_atom_type_scat_dispersion_imag
_atom_type_scat_source
C C 0.0033 0.0016 'International Tables Vol C Tables 4.2.6.8 and 6.1.1.4'
H H 0.0000 0.0000 'International Tables Vol C Tables 4.2.6.8 and 6.1.1.4'
O O 0.0106 0.0060 'International Tables Vol C Tables 4.2.6.8 and 6.1.1.4'
Zn Zn 0.2839 1.4301 'International Tables Vol C Tables 4.2.6.8 and 6.1.1.4'

loop_
_geom_angle_atom_site_label_1
_geom_angle_atom_site_label_2
_geom_angle_atom_site_label_3
_geom_angle
_geom_angle_site_symmetry_1
_geom_angle_site_symmetry_3
_geom_angle_publ_flag
O2 Zn1 O4 175.63(5) . . ?
O2 Zn1 O1 78.63(5) . . ?
O4 Zn1 O1 99.39(5) . . ?
O2 Zn1 O3 100.02(5) . . ?
O4 Zn1 O3 76.35(4) . . ?
O1 Zn1 O3 98.75(5) . . ?
O2 Zn1 O5 82.79(5) . . ?
O4 Zn1 O5 99.48(4) . . ?
O1 Zn1 O5 160.74(4) . . ?
O3 Zn1 O5 89.38(5) . . ?
O2 Zn1 O4 110.26(5) . 3_655 ?
O4 Zn1 O4 73.54(5) . 3_655 ?
O1 Zn1 O4 90.68(5) . 3_655 ?
O3 Zn1 O4 149.53(4) . 3_655 ?
O5 Zn1 O4 91.03(4) . 3_655 ?
C1 O1 Zn1 113.98(10) . . ?
C2 O2 Zn1 115.46(10) . . ?
C12 O3 Zn1 115.45(10) . . ?
C11 O4 Zn1 117.30(10) . . ?
C11 O4 Zn1 135.76(10) . 3_655 ?
Zn1 O4 Zn1 106.46(5) . 3_655 ?
C21 O5 Zn1 117.28(9) . . ?
O1 C1 C7 119.99(15) . . ?
O1 C1 C2 115.97(14) . . ?
C7 C1 C2 123.96(15) . . ?
O2 C2 C3 118.44(14) . . ?
O2 C2 C1 115.57(14) . . ?
C3 C2 C1 125.95(15) . . ?
C2 C3 C4 133.02(16) . . ?
C5 C4 C3 126.26(16) . . ?
C5 C4 C8 117.45(15) . . ?
C3 C4 C8 116.28(15) . . ?
C4 C5 C6 127.99(16) . . ?
C7 C6 C5 130.53(16) . . ?
C6 C7 C1 131.00(16) . . ?
C4 C8 C10 111.15(14) . . ?
C4 C8 C9 111.45(15) . . ?
C10 C8 C9 111.38(17) . . ?
O4 C11 C17 118.93(14) . . ?
O4 C11 C12 114.21(14) . . ?
C17 C11 C12 126.85(15) . . ?
O3 C12 C13 119.51(15) . . ?
O3 C12 C11 116.64(14) . . ?
C13 C12 C11 123.84(15) . . ?
C14 C13 C12 130.74(16) . . ?
C13 C14 C15 130.91(16) . . ?
C16 C15 C14 128.24(16) . . ?
C15 C16 C17 126.11(16) . . ?
C15 C16 C18 117.01(15) . . ?
C17 C16 C18 116.87(14) . . ?
C11 C17 C16 132.87(15) . . ?
C19 C18 C16 113.53(14) . . ?
C19 C18 C20 110.99(14) . . ?
C16 C18 C20 110.36(14) . . ?
O5 C21 C22 111.61(14) . . ?

loop_
_geom_bond_atom_site_label_1
_geom_bond_atom_site_label_2
_geom_bond_distance
_geom_bond_site_symmetry_2
_geom_bond_publ_flag
Zn1 O2 2.0292(11) . ?
Zn1 O4 2.0750(11) . ?
Zn1 O1 2.0740(12) . ?
Zn1 O3 2.1074(11) . ?
Zn1 O5 2.1476(12) . ?
Zn1 O4 2.1714(11) 3_655 ?
O1 C1 1.277(2) . ?
O2 C2 1.2873(19) . ?
O3 C12 1.2794(19) . ?
O4 C11 1.2955(19) . ?
O4 Zn1 2.1714(11) 3_655 ?
O5 C21 1.445(2) . ?
C1 C7 1.409(2) . ?
C1 C2 1.481(2) . ?
C2 C3 1.402(2) . ?
C3 C4 1.401(2) . ?
C4 C5 1.387(3) . ?
C4 C8 1.524(2) . ?
C5 C6 1.391(3) . ?
C6 C7 1.383(3) . ?
C8 C10 1.528(3) . ?
C8 C9 1.532(3) . ?
C11 C17 1.398(2) . ?
C11 C12 1.480(2) . ?
C12 C13 1.410(2) . ?
C13 C14 1.379(3) . ?
C14 C15 1.392(3) . ?
C15 C16 1.383(2) . ?
C16 C17 1.400(2) . ?
C16 C18 1.528(2) . ?
C18 C19 1.526(2) . ?
C18 C20 1.535(2) . ?
C21 C22 1.503(3) . ?
